data_2008939
loop_
_publ_author_name
'Tokutake, Nobuya'
'Hiratake, Jun'
'Irie, Takayuki'
'Yamano, Akihito'
'Oda, Jun-ichi'

_publ_section_title
;
 The absolute configuration of an intermediate cyclic sulfoximine in
 the asymmetric synthesis of transition-state analog inhibitors of
 \g-glutamylcysteine synthetase
;
_journal_issue 9
_journal_name_full 'Acta Crystallographica Section C'
_journal_page_first 1598
_journal_page_last 1599
_journal_paper_doi 10.1107/S0108270198016436
_journal_volume 55
_journal_year 1999
_chemical_formula_moiety 'C9 H16 N2 O4 S'
_chemical_formula_sum 'C9 H16 N2 O4 S'
_chemical_formula_weight 248.30
_chemical_melting_point 203
_space_group_IT_number 4
_symmetry_cell_setting monoclinic
_symmetry_space_group_name_Hall 'P 2yb'
_symmetry_space_group_name_H-M 'P 1 21 1'
_cell_angle_alpha 90
_cell_angle_beta 92.243(7)
_cell_angle_gamma 90
_cell_formula_units_Z 2
_cell_length_a 10.5450(10)
_cell_length_b 9.7470(10)
_cell_length_c 5.3893(5)
_cell_measurement_reflns_used 25
_cell_measurement_temperature 298.2
_cell_measurement_theta_max 17.2
_cell_measurement_theta_min 15.1
_cell_volume 553.50(9)
_computing_cell_refinement 'Rigaku/AFC Diffractometer Control Software'
_computing_data_collection 'Rigaku/AFC Diffractometer Control Software (Rigaku Corporation, 1998)'
_computing_data_reduction 'TEXSAN (Molecular Structure Corporation/Rigaku Corporation, 1998)'
_computing_molecular_graphics 'ORTEPII (Johnson, 1976)'
_computing_publication_material TEXSAN
_computing_structure_refinement TEXSAN
_computing_structure_solution 'SIR92 (Altomare et al., 1994)'
_diffrn_measured_fraction_theta_full 1.0000
_diffrn_measured_fraction_theta_max 1.0000
_diffrn_measurement_device_type 'Rigaku AFC-7R'
_diffrn_measurement_method \w-2\q
_diffrn_radiation_type MoK\a
_diffrn_radiation_wavelength 0.7107
_diffrn_reflns_av_R_equivalents 0.027
_diffrn_reflns_limit_h_max 14
_diffrn_reflns_limit_h_min -14
_diffrn_reflns_limit_k_max 13
_diffrn_reflns_limit_k_min 0
_diffrn_reflns_limit_l_max 7
_diffrn_reflns_limit_l_min -7
_diffrn_reflns_number 3418
_diffrn_reflns_theta_full 29.99
_diffrn_reflns_theta_max 29.99
_diffrn_standards_decay_% 0.30
_diffrn_standards_interval_count 150
_diffrn_standards_number 3
_exptl_absorpt_coefficient_mu 0.294
_exptl_absorpt_correction_type none
_exptl_crystal_colour colorless
_exptl_crystal_density_diffrn 1.490
_exptl_crystal_density_method 'not measured'
_exptl_crystal_description block
_exptl_crystal_size_max 0.3
_exptl_crystal_size_mid 0.3
_exptl_crystal_size_min 0.3
_refine_diff_density_max 0.32
_refine_diff_density_min -0.18
_refine_ls_extinction_method none
_refine_ls_goodness_of_fit_ref 1.033
_refine_ls_hydrogen_treatment noref
_refine_ls_number_parameters 144
_refine_ls_number_reflns 1709
_refine_ls_R_factor_gt 0.029
_refine_ls_shift/su_max 0.0008
_refine_ls_structure_factor_coef Fsqd
_refine_ls_weighting_details 'w = 1/[\s^2^(Fo^2^) + 0.00422(Fo^2^)^2^]'
_refine_ls_weighting_scheme calc
_refine_ls_wR_factor_ref 0.084
_reflns_number_gt 1649
_reflns_number_total 1709
_reflns_threshold_expression F^2^>2\s(F^2^)
_cod_data_source_file oa1081.cif
_cod_data_source_block xr0015
_cod_original_cell_volume 553.50(10)
_cod_original_sg_symbol_H-M 'P 21'
_cod_database_code 2008939

loop_
_symmetry_equiv_pos_as_xyz
x,y,z
-x,1/2+y,-z

loop_
_atom_site_label
_atom_site_fract_x
_atom_site_fract_y
_atom_site_fract_z
_atom_site_U_iso_or_equiv
_atom_site_adp_type
_atom_site_calc_flag
_atom_site_refinement_flags
_atom_site_occupancy
_atom_site_disorder_assembly
_atom_site_disorder_group
_atom_site_type_symbol
S1 0.13861(3) 0.3065 0.13142(7) 0.02580(9) Uani d S 1.00 . . S
O1 0.5629(2) 0.1212(2) 0.7394(2) 0.0387(4) Uani d . 1.00 . . O
O2 0.48170(10) 0.3332(2) 0.7372(2) 0.0331(3) Uani d . 1.00 . . O
O3 0.1643(2) 0.2976(3) -0.1288(2) 0.0521(5) Uani d . 1.00 . . O
O4 -0.13840(10) 0.1538(2) 0.3845(4) 0.0561(5) Uani d . 1.00 . . O
N1 0.58920(10) 0.1140(2) 0.2484(2) 0.0234(3) Uani d . 1.00 . . N
N2 0.0588(2) 0.1836(2) 0.2347(4) 0.0362(4) Uani d . 1.00 . . N
C1 0.5192(2) 0.2271(2) 0.6355(3) 0.0237(3) Uani d . 1.00 . . C
C2 0.50670(10) 0.2233(2) 0.3494(3) 0.0209(3) Uani d . 1.00 . . C
C3 0.3698(2) 0.1971(2) 0.2573(3) 0.0239(3) Uani d . 1.00 . . C
C4 0.28440(10) 0.3193(2) 0.3077(3) 0.0263(3) Uani d . 1.00 . . C
C5 0.0442(2) 0.4503(2) 0.2065(4) 0.0307(4) Uani d . 1.00 . . C
C6 -0.0626(2) 0.3874(2) 0.3512(3) 0.0298(4) Uani d . 1.00 . . C
C7 -0.0529(2) 0.2312(2) 0.3247(4) 0.0317(4) Uani d . 1.00 . . C
C8 -0.1958(2) 0.4361(3) 0.2710(5) 0.0404(5) Uani d . 1.00 . . C
C9 -0.2331(2) 0.3969(3) 0.0077(5) 0.0486(6) Uani d . 1.00 . . C
H1 0.5657 0.0289 0.2878 0.0281 Uiso d . 1.00 . . H
H2 0.5790 0.1192 0.0940 0.0281 Uiso d . 1.00 . . H
H3 0.6722 0.1232 0.3048 0.0281 Uiso d . 1.00 . . H
H4 0.5324 0.3061 0.2827 0.0443 Uiso d . 1.00 . . H
H5 0.3368 0.1102 0.3239 0.0443 Uiso d . 1.00 . . H
H6 0.3665 0.1810 0.0839 0.0443 Uiso d . 1.00 . . H
H7 0.2627 0.3165 0.4935 0.0443 Uiso d . 1.00 . . H
H8 0.3263 0.4005 0.2590 0.0443 Uiso d . 1.00 . . H
H9 -0.2518 0.3966 0.3812 0.0443 Uiso d . 1.00 . . H
H10 -0.1926 0.5334 0.2874 0.0443 Uiso d . 1.00 . . H
H11 0.0137 0.4864 0.0389 0.0443 Uiso d . 1.00 . . H
H12 0.0938 0.5153 0.3216 0.0443 Uiso d . 1.00 . . H
H13 -0.2122 0.3053 -0.0273 0.0583 Uiso d . 1.00 . . H
H14 -0.3212 0.3964 -0.0571 0.0583 Uiso d . 1.00 . . H
H15 -0.1942 0.4348 -0.0989 0.0583 Uiso d . 1.00 . . H
H16 -0.0483 0.4127 0.5296 0.0443 Uiso d . 1.00 . . H

loop_
_atom_site_aniso_label
_atom_site_aniso_U_11
_atom_site_aniso_U_22
_atom_site_aniso_U_33
_atom_site_aniso_U_12
_atom_site_aniso_U_13
_atom_site_aniso_U_23
S1 0.0205(2) 0.0328(2) 0.0239(2) 0.0019(2) -0.00240(10) -0.0030(2)
O1 0.0608(9) 0.0373(8) 0.0181(5) 0.0181(7) 0.0014(6) 0.0020(5)
O2 0.0392(7) 0.0332(8) 0.0265(6) 0.0067(6) -0.0026(5) -0.0065(5)
O3 0.0435(8) 0.0890(10) 0.0236(6) 0.0120(10) -0.0013(5) -0.0076(9)
O4 0.0301(8) 0.0540(10) 0.0830(10) -0.0119(7) -0.0094(8) 0.0359(10)
N1 0.0232(6) 0.0303(7) 0.0166(5) 0.0020(5) 0.0010(4) 0.0009(5)
N2 0.0267(8) 0.0256(8) 0.0560(10) 0.0002(6) -0.0066(7) -0.0023(7)
C1 0.0238(7) 0.0310(8) 0.0160(6) -0.0009(6) -0.0014(5) -0.0003(6)
C2 0.0191(6) 0.0260(7) 0.0175(6) -0.0008(5) 0.0000(5) 0.0019(5)
C3 0.0200(6) 0.0308(8) 0.0208(6) -0.0025(6) -0.0018(5) -0.0017(6)
C4 0.0188(6) 0.0328(8) 0.0271(7) -0.0007(7) -0.0021(5) -0.0038(7)
C5 0.0244(8) 0.0243(8) 0.0432(10) -0.0001(7) -0.0015(7) -0.0008(7)
C6 0.0268(8) 0.0368(10) 0.0259(8) 0.0006(7) 0.0024(6) -0.0030(7)
C7 0.0234(8) 0.0326(9) 0.0382(9) -0.0034(7) -0.0081(7) 0.0112(8)
C8 0.0240(8) 0.0390(10) 0.0590(10) 0.0053(8) 0.0074(8) 0.0014(10)
C9 0.0350(10) 0.0510(10) 0.0590(10) -0.0087(10) -0.0161(9) 0.0230(10)

loop_
_atom_type_symbol
_atom_type_description
_atom_type_scat_dispersion_real
_atom_type_scat_dispersion_imag
_atom_type_scat_source
S S 0.125 0.123
;International Tables for Crystallography
(1992, Vol. C, Tables 4.2.6.8 and 6.1.1.1)
;
O O 0.011 0.006
;International Tables for Crystallography
(1992, Vol. C, Tables 4.2.6.8 and 6.1.1.1)
;
N N 0.006 0.003
;International Tables for Crystallography
(1992, Vol. C, Tables 4.2.6.8 and 6.1.1.1)
;
C C 0.003 0.002
;International Tables for Crystallography
(1992, Vol. C, Tables 4.2.6.8 and 6.1.1.1)
;
H H 0.000 0.000
;International Tables for Crystallography
(1992, Vol. C, Table 6.1.1.2)
;

loop_
_geom_angle_atom_site_label_1
_geom_angle_atom_site_label_2
_geom_angle_atom_site_label_3
_geom_angle
_geom_angle_publ_flag
O3 S1 N2 114.90(10) yes
O3 S1 C4 109.40(8) yes
O3 S1 C5 113.40(10) yes
N2 S1 C4 109.08(10) yes
N2 S1 C5 101.97(8) yes
C4 S1 C5 107.64(9) yes
C2 N1 H1 113.90(10) no
C2 N1 H2 105.40(10) no
C2 N1 H3 111.70(10) no
H1 N1 H2 105.5(2) no
H1 N1 H3 106.4(2) no
H2 N1 H3 114.00(10) no
S1 N2 C7 110.20(10) yes
O1 C1 O2 127.30(10) no
O1 C1 C2 116.20(10) no
O2 C1 C2 116.40(10) no
N1 C2 C1 110.70(10) no
N1 C2 C3 108.60(10) no
N1 C2 H4 107.30(10) no
C1 C2 C3 111.70(10) no
C1 C2 H4 110.60(10) no
C3 C2 H4 107.70(10) no
C2 C3 C4 111.60(10) no
C2 C3 H5 111.5(2) no
C2 C3 H6 110.20(10) no
C4 C3 H5 112.70(10) no
C4 C3 H6 107.8(2) no
H5 C3 H6 102.5(2) no
S1 C4 C3 110.70(10) no
S1 C4 H7 107.10(10) no
S1 C4 H8 108.30(10) no
C3 C4 H7 107.8(2) no
C3 C4 H8 108.60(10) no
H7 C4 H8 114.3(2) no
S1 C5 C6 103.40(10) yes
S1 C5 H11 103.5(2) no
S1 C5 H12 110.60(10) no
C6 C5 H11 112.5(2) no
C6 C5 H12 108.1(2) no
H11 C5 H12 117.7(2) no
C5 C6 C7 107.4(2) yes
C5 C6 C8 114.8(2) no
C5 C6 H16 107.8(2) no
C7 C6 C8 110.2(2) no
C7 C6 H16 109.0(2) no
C8 C6 H16 107.4(2) no
O4 C7 N2 122.3(2) no
O4 C7 C6 122.2(2) no
N2 C7 C6 115.5(2) yes
C6 C8 C9 113.0(2) no
C6 C8 H9 106.7(2) no
C6 C8 H10 104.7(2) no
C9 C8 H9 110.2(2) no
C9 C8 H10 110.3(2) no
H9 C8 H10 111.8(2) no
C8 C9 H13 112.0(2) no
C8 C9 H14 123.1(3) no
C8 C9 H15 115.7(2) no
H13 C9 H14 98.6(2) no
H13 C9 H15 99.3(3) no
H14 C9 H15 104.4(2) no

loop_
_geom_bond_atom_site_label_1
_geom_bond_atom_site_label_2
_geom_bond_site_symmetry_1
_geom_bond_site_symmetry_2
_geom_bond_distance
_geom_bond_publ_flag
S1 O3 . . 1.4410(10) yes
S1 N2 . . 1.577(2) yes
S1 C4 . . 1.780(2) yes
S1 C5 . . 1.775(2) yes
O1 C1 . . 1.253(2) no
O2 C1 . . 1.242(2) no
O4 C7 . . 1.228(3) no
N1 C2 . . 1.492(2) no
N1 H1 . . 0.893 no
N1 H2 . . 0.837 no
N1 H3 . . 0.919 no
N2 C7 . . 1.373(3) no
C1 C2 . . 1.543(2) no
C2 C3 . . 1.530(2) no
C2 H4 . . 0.928 no
C3 C4 . . 1.524(3) no
C3 H5 . . 0.988 no
C3 H6 . . 0.947 no
C4 H7 . . 1.037 no
C4 H8 . . 0.948 no
C5 C6 . . 1.524(3) no
C5 H11 . . 1.010 no
C5 H12 . . 1.017 no
C6 C7 . . 1.533(3) no
C6 C8 . . 1.528(3) no
C6 H16 . . 0.998 no
C8 C9 . . 1.507(4) no
C8 H9) . . 0.937 no
C8 H10 . . 0.953 no
C9 H13 . . 0.940 no
C9 H14 . . 0.980 no
C9 H15 . . 0.808 no

loop_
_geom_contact_atom_site_label_1
_geom_contact_atom_site_label_2
_geom_contact_distance
_geom_contact_site_symmetry_2
_geom_contact_publ_flag
O1 N1 2.747(2) 1_556 no
O1 C4 3.368(3) 2_646 no
O1 C2 3.507(2) 1_556 no
O1 C3 3.596(2) 1_556 no
O2 N1 2.839(2) 2_656 no
O2 C9 3.349(3) 1_656 no
O2 C3 3.357(2) 1_556 no
O2 O3 3.469(2) 1_556 no
O2 C2 3.469(2) 1_556 no
O3 C4 3.343(2) 1_554 no
O4 N1 2.962(2) 1_455 no
O4 C5 3.100(3) 2_546 no
N1 C1 3.533(2) 1_554 no
N2 C5 3.436(3) 2_545 no
C3 C9 3.538(3) 2_545 no

loop_
_geom_torsion_atom_site_label_1
_geom_torsion_atom_site_label_2
_geom_torsion_atom_site_label_3
_geom_torsion_atom_site_label_4
_geom_torsion
_geom_torsion_publ_flag
S1 N2 C7 O4 170.1(2) no
S1 N2 C7 C6 -11.2(2) yes
S1 C4 C3 C2 164.80(10) no
S1 C5 C6 C7 -9.9(2) yes
S1 C5 C6 C8 -132.9(2) no
O1 C1 C2 N1 -19.4(2) no
O1 C1 C2 C3 101.8(2) no
O2 C1 C2 N1 162.40(10) no
O2 C1 C2 C3 -76.4(2) no
O3 S1 N2 C7 -119.2(2) no
O3 S1 C4 C3 -57.6(2) no
O3 S1 C5 C6 128.2(2) no
O4 C7 C6 C5 -167.2(2) no
O4 C7 C6 C8 -41.4(3) no
N1 C2 C3 C4 -168.30(10) no
N2 S1 C4 C3 68.80(10) no
N2 S1 C5 C6 4.10(10) yes
N2 C7 C6 C5 14.1(3) yes
N2 C7 C6 C8 139.9(2) no
C1 C2 C3 C4 69.3(2) no
C3 C4 S1 C5 178.70(10) no
C4 S1 N2 C7 117.5(2) no
C4 S1 C5 C6 -110.60(10) no
C5 S1 N2 C7 3.9(2) yes
C5 C6 C8 C9 63.5(3) no
C7 C6 C8 C9 -57.9(3) no
